data_7106196
loop_
_publ_author_name
'Xiaofei Kuang'
'Xiao-Yuan Wu'
'Jian Zhang'
'Can-Zhong Lu'

_publ_section_title
;
 Surface modification of polyoxometalate host&#x0096;guest supramolecular
 architectures: from metal&#x0096;organic pseudorotaxane framework to
 molecular box
;
_journal_name_full Chem.Commun.
_journal_page_first 4150
_journal_paper_doi 10.1039/c0cc05855f
_journal_volume 47
_journal_year 2011
_chemical_formula_moiety 'C16 H18 Ag10 N24 O40 Si W12'
_chemical_formula_sum 'C16 H18 Ag10 N24 O40 Si W12'
_chemical_formula_weight 4499.53
_chemical_name_systematic
;
?
;
_space_group_IT_number 14
_symmetry_cell_setting monoclinic
_symmetry_space_group_name_Hall '-P 2ybc'
_symmetry_space_group_name_H-M 'P 1 21/c 1'
_atom_sites_solution_hydrogens geom
_atom_sites_solution_primary direct
_atom_sites_solution_secondary difmap
_audit_creation_method SHELXL-97
_cell_angle_alpha 90.00
_cell_angle_beta 103.374(2)
_cell_angle_gamma 90.00
_cell_formula_units_Z 2
_cell_length_a 10.5031(4)
_cell_length_b 24.5448(8)
_cell_length_c 12.4659(5)
_cell_measurement_reflns_used 8556
_cell_measurement_temperature 293(2)
_cell_measurement_theta_max 27.4835
_cell_measurement_theta_min 2.1588
_cell_volume 3126.5(2)
_computing_structure_refinement 'SHELXL-97 (Sheldrick, 1997)'
_computing_structure_solution 'SHELXS-97 (Sheldrick, 1990)'
_diffrn_ambient_temperature 293(2)
_diffrn_detector_area_resol_mean 13.6612
_diffrn_measured_fraction_theta_full 0.996
_diffrn_measured_fraction_theta_max 0.996
_diffrn_measurement_device_type SCXmini
_diffrn_measurement_method CCD_Profile_fitting
_diffrn_radiation_monochromator graphite
_diffrn_radiation_source 'fine-focus sealed tube'
_diffrn_radiation_type MoK\a
_diffrn_radiation_wavelength 0.71073
_diffrn_reflns_av_R_equivalents 0.0415
_diffrn_reflns_av_sigmaI/netI 0.0460
_diffrn_reflns_limit_h_max 13
_diffrn_reflns_limit_h_min -13
_diffrn_reflns_limit_k_max 29
_diffrn_reflns_limit_k_min -31
_diffrn_reflns_limit_l_max 16
_diffrn_reflns_limit_l_min -12
_diffrn_reflns_number 24336
_diffrn_reflns_theta_full 27.52
_diffrn_reflns_theta_max 27.52
_diffrn_reflns_theta_min 2.16
_exptl_absorpt_coefficient_mu 25.145
_exptl_absorpt_correction_T_max 0.1877
_exptl_absorpt_correction_T_min 0.1165
_exptl_absorpt_correction_type multi-scan
_exptl_crystal_density_diffrn 4.780
_exptl_crystal_density_method 'not measured'
_exptl_crystal_F_000 3948
_exptl_crystal_size_max 0.15
_exptl_crystal_size_mid 0.12
_exptl_crystal_size_min 0.10
_refine_diff_density_max 4.308
_refine_diff_density_min -2.499
_refine_diff_density_rms 0.611
_refine_ls_extinction_coef 0.00119(13)
_refine_ls_extinction_expression Fc^*^=kFc[1+0.001xFc^2^\l^3^/sin(2\q)]^-1/4^
_refine_ls_extinction_method SHELXL
_refine_ls_goodness_of_fit_ref 1.076
_refine_ls_hydrogen_treatment constr
_refine_ls_matrix_type full
_refine_ls_number_parameters 439
_refine_ls_number_reflns 7173
_refine_ls_number_restraints 229
_refine_ls_restrained_S_all 1.063
_refine_ls_R_factor_all 0.0976
_refine_ls_R_factor_gt 0.0951
_refine_ls_shift/su_max 0.000
_refine_ls_shift/su_mean 0.000
_refine_ls_structure_factor_coef Fsqd
_refine_ls_weighting_details 'calc w=1/[\s^2^(Fo^2^)+(0.1527P)^2^+724.9282P] where P=(Fo^2^+2Fc^2^)/3'
_refine_ls_weighting_scheme calc
_refine_ls_wR_factor_gt 0.2979
_refine_ls_wR_factor_ref 0.2998
_reflns_number_gt 6875
_reflns_number_total 7173
_reflns_threshold_expression >2sigma(I)
_cod_data_source_file c0cc05855f.txt
_cod_data_source_block compound2
_cod_depositor_comments
;
The following automatic conversions were performed:

'_exptl_absorpt_correction_type' value 'Multi-scan' changed to
'multi-scan' according to the built-in table from CIF Core dictionary
named 'cif_core.dic' version 2.4.1 from 2010-06-29.

Automatic conversion script
Id: cif_fix_values 1646 2011-03-28 12:23:43Z adriana 
;
_cod_original_sg_symbol_H-M P2(1)/c
_cod_database_code 7106196

loop_
_symmetry_equiv_pos_as_xyz
'x, y, z'
'-x, y+1/2, -z+1/2'
'-x, -y, -z'
'x, -y-1/2, z-1/2'

loop_
_atom_site_label
_atom_site_type_symbol
_atom_site_fract_x
_atom_site_fract_y
_atom_site_fract_z
_atom_site_U_iso_or_equiv
_atom_site_adp_type
_atom_site_occupancy
_atom_site_symmetry_multiplicity
_atom_site_calc_flag
_atom_site_refinement_flags
_atom_site_disorder_assembly
_atom_site_disorder_group
Si1 Si 0.0000 -0.5000 -0.5000 0.0072(16) Uiso 1 2 d S . .
W1 W -0.16150(16) -0.39791(6) -0.38099(14) 0.0345(4) Uani 1 1 d . . .
W2 W 0.17863(12) -0.42009(5) -0.28151(11) 0.0222(3) Uani 1 1 d . . .
W3 W -0.09782(17) -0.37783(5) -0.64377(12) 0.0337(4) Uani 1 1 d . . .
W4 W 0.23983(12) -0.40795(5) -0.54693(11) 0.0235(3) Uani 1 1 d . . .
W5 W 0.04868(14) -0.48276(6) -0.76836(11) 0.0281(4) Uani 1 1 d . . .
W6 W 0.33623(13) -0.52710(6) -0.39197(11) 0.0285(4) Uani 1 1 d . . .
Ag1 Ag 0.0197(3) -0.27149(13) -0.2209(3) 0.0418(7) Uani 1 1 d . . .
Ag2 Ag 0.3441(3) -0.23737(14) -0.5775(3) 0.0422(7) Uani 1 1 d . . .
Ag3 Ag 0.5934(3) -0.36485(12) -0.9017(3) 0.0399(7) Uani 1 1 d . . .
Ag4 Ag 0.7084(3) -0.59797(11) -1.0540(3) 0.0388(7) Uani 1 1 d . . .
Ag5 Ag 0.5515(3) -0.36040(12) -1.1915(3) 0.0433(7) Uani 1 1 d . . .
O1 O -0.124(6) -0.451(2) -0.526(5) 0.044(3) Uiso 0.50 1 d P . .
O2 O 0.005(6) -0.469(2) -0.381(5) 0.044(3) Uiso 0.50 1 d P . .
O3 O -0.131(6) -0.529(2) -0.545(5) 0.044(3) Uiso 0.50 1 d P . .
O4 O -0.039(6) -0.542(2) -0.415(5) 0.044(3) Uiso 0.50 1 d P . .
O5 O 0.149(3) -0.5479(13) -0.729(4) 0.067(10) Uani 1 1 d U . .
O6 O 0.300(3) -0.5673(14) -0.524(3) 0.051(5) Uani 1 1 d U . .
O7 O -0.236(3) -0.3482(11) -0.329(2) 0.039(5) Uani 1 1 d U . .
O8 O 0.017(4) -0.3815(17) -0.311(5) 0.088(13) Uani 1 1 d U . .
O9 O -0.129(3) -0.3582(19) -0.504(3) 0.073(11) Uani 1 1 d U . .
O10 O -0.099(3) -0.5300(14) -0.799(4) 0.071(11) Uani 1 1 d U . .
O11 O 0.223(3) -0.3880(12) -0.403(2) 0.045(5) Uani 1 1 d U . .
O12 O 0.268(3) -0.3813(12) -0.174(3) 0.045(5) Uani 1 1 d U . .
O13 O 0.310(3) -0.4768(11) -0.286(2) 0.039(5) Uani 1 1 d U . .
O14 O -0.064(3) -0.4220(16) -0.757(3) 0.075(12) Uani 1 1 d U . .
O15 O 0.077(3) -0.3631(16) -0.596(3) 0.078(12) Uani 1 1 d U . .
O16 O 0.266(3) -0.5846(17) -0.321(3) 0.070(10) Uani 1 1 d U . .
O17 O -0.142(3) -0.3202(11) -0.712(2) 0.040(5) Uani 1 1 d U . .
O18 O 0.344(3) -0.3603(13) -0.567(3) 0.050(5) Uani 1 1 d U . .
O19 O 0.344(3) -0.4629(15) -0.485(3) 0.053(8) Uani 1 1 d U . .
O20 O 0.196(3) -0.4433(15) -0.684(3) 0.070(11) Uani 1 1 d U . .
O21 O 0.072(3) -0.4723(12) -0.897(2) 0.042(5) Uani 1 1 d U . .
O22 O 0.493(3) -0.5385(13) -0.341(2) 0.046(5) Uani 1 1 d U . .
N1 N -0.073(4) -0.3057(13) -0.105(3) 0.050(10) Uani 1 1 d DU . .
N2 N -0.052(4) -0.3567(17) -0.066(3) 0.074(14) Uani 1 1 d DU . .
H2A H 0.0027 -0.3795 -0.0827 0.089 Uiso 1 1 calc R . .
C3 C -0.128(4) -0.3658(15) 0.003(3) 0.042(9) Uani 1 1 d DU . .
H3A H -0.1312 -0.3983 0.0408 0.050 Uiso 1 1 calc R . .
N4 N -0.199(4) -0.3229(17) 0.010(3) 0.065(12) Uani 1 1 d DU . .
C5 C -0.160(4) -0.286(2) -0.053(4) 0.061(13) Uani 1 1 d DU . .
H5A H -0.1898 -0.2507 -0.0606 0.073 Uiso 1 1 calc R . .
N6 N 0.237(3) -0.2223(12) -0.459(2) 0.031(6) Uani 1 1 d DU . .
N7 N 0.223(2) -0.1757(11) -0.410(2) 0.026(5) Uani 1 1 d DU . .
C8 C 0.151(3) -0.1816(13) -0.335(3) 0.028(7) Uani 1 1 d DU . .
H8A H 0.1276 -0.1539 -0.2929 0.033 Uiso 1 1 calc R . .
N9 N 0.117(3) -0.2353(13) -0.332(3) 0.041(8) Uani 1 1 d DU . .
C10 C 0.170(3) -0.2570(16) -0.410(4) 0.044(10) Uani 1 1 d DU . .
H10A H 0.1608 -0.2937 -0.4294 0.052 Uiso 1 1 calc R . .
N11 N 0.462(2) -0.2580(11) -0.692(2) 0.024(5) Uani 1 1 d DU . .
N12 N 0.512(3) -0.2189(11) -0.750(3) 0.035(7) Uani 1 1 d DU . .
C13 C 0.568(3) -0.2468(16) -0.819(3) 0.045(10) Uani 1 1 d DU . .
H13A H 0.6120 -0.2314 -0.8686 0.053 Uiso 1 1 calc R . .
N14 N 0.550(4) -0.3018(14) -0.807(3) 0.045(9) Uani 1 1 d DU . .
C15 C 0.489(3) -0.3051(15) -0.722(3) 0.034(8) Uani 1 1 d DU . .
H15A H 0.4703 -0.3374 -0.6898 0.041 Uiso 1 1 calc R . .
N16 N 0.621(3) -0.4329(11) -0.992(2) 0.030(6) Uani 1 1 d DU . .
N17 N 0.606(2) -0.4323(10) -1.104(2) 0.020(5) Uani 1 1 d DU . .
C18 C 0.630(3) -0.4814(12) -1.136(3) 0.024(6) Uani 1 1 d DU . .
H18A H 0.6268 -0.4913 -1.2081 0.028 Uiso 1 1 calc R . .
N19 N 0.660(3) -0.5155(11) -1.049(2) 0.038(8) Uani 1 1 d D . .
C20 C 0.648(3) -0.4842(14) -0.966(3) 0.029(7) Uani 1 1 d D . .
H20A H 0.6576 -0.4974 -0.8947 0.035 Uiso 1 1 calc R . .

loop_
_atom_site_aniso_label
_atom_site_aniso_U_11
_atom_site_aniso_U_22
_atom_site_aniso_U_33
_atom_site_aniso_U_23
_atom_site_aniso_U_13
_atom_site_aniso_U_12
W1 0.0449(9) 0.0223(7) 0.0465(9) -0.0125(6) 0.0316(7) -0.0044(6)
W2 0.0198(6) 0.0201(6) 0.0266(6) -0.0040(5) 0.0051(5) -0.0001(4)
W3 0.0573(10) 0.0186(6) 0.0235(7) 0.0060(5) 0.0057(6) -0.0007(6)
W4 0.0237(6) 0.0211(6) 0.0285(7) 0.0000(5) 0.0119(5) -0.0049(4)
W5 0.0350(7) 0.0326(7) 0.0222(6) 0.0078(5) 0.0178(5) 0.0092(5)
W6 0.0198(6) 0.0446(8) 0.0219(6) -0.0021(5) 0.0066(5) -0.0049(5)
Ag1 0.0558(19) 0.0400(15) 0.0357(15) 0.0038(12) 0.0233(14) -0.0109(13)
Ag2 0.0427(16) 0.0506(17) 0.0413(16) -0.0139(13) 0.0259(13) -0.0033(13)
Ag3 0.0474(17) 0.0329(14) 0.0446(16) -0.0147(12) 0.0211(13) 0.0024(12)
Ag4 0.0468(16) 0.0213(12) 0.0524(17) -0.0020(11) 0.0199(14) 0.0092(11)
Ag5 0.0588(19) 0.0296(14) 0.0435(16) 0.0159(12) 0.0158(14) 0.0095(13)
O5 0.044(3) 0.038(15) 0.11(3) 0.031(17) 0.006(17) -0.003(13)
O6 0.044(3) 0.059(10) 0.049(10) -0.003(8) 0.009(8) -0.023(8)
O7 0.044(3) 0.035(9) 0.037(9) -0.004(7) 0.009(7) 0.007(8)
O8 0.044(3) 0.07(2) 0.16(4) 0.05(2) 0.045(19) -0.016(16)
O9 0.044(3) 0.12(3) 0.055(19) 0.00(2) 0.014(14) -0.045(17)
O10 0.044(3) 0.051(17) 0.12(3) 0.069(19) 0.031(16) 0.007(13)
O11 0.044(3) 0.046(10) 0.047(10) 0.006(8) 0.017(7) 0.020(8)
O12 0.044(3) 0.044(10) 0.045(10) -0.001(8) 0.004(8) -0.003(8)
O13 0.044(3) 0.044(14) 0.033(13) 0.001(11) 0.018(10) 0.022(11)
O14 0.044(3) 0.08(2) 0.08(2) -0.053(19) -0.024(16) 0.028(16)
O15 0.044(3) 0.08(2) 0.09(2) -0.06(2) -0.025(16) 0.026(16)
O16 0.044(3) 0.10(3) 0.07(2) -0.034(19) 0.029(14) -0.057(15)
O17 0.044(3) 0.035(9) 0.038(9) 0.006(8) 0.005(7) 0.007(8)
O18 0.044(3) 0.049(10) 0.061(10) -0.002(8) 0.021(8) -0.005(8)
O19 0.044(3) 0.08(2) 0.043(16) 0.029(15) 0.021(12) 0.035(14)
O20 0.044(3) 0.08(2) 0.064(19) -0.044(17) -0.032(14) 0.047(14)
O21 0.044(3) 0.054(10) 0.030(9) 0.006(8) 0.013(7) -0.002(8)
O22 0.044(3) 0.056(10) 0.041(10) -0.001(8) 0.015(7) 0.010(8)
N1 0.07(2) 0.046(18) 0.039(17) 0.016(15) 0.017(16) -0.034(17)
N2 0.06(3) 0.08(3) 0.09(3) 0.01(2) 0.03(2) -0.02(2)
C3 0.05(2) 0.040(19) 0.029(17) 0.023(15) 0.004(15) -0.012(17)
N4 0.05(2) 0.09(3) 0.06(2) 0.04(2) 0.005(18) 0.01(2)
C5 0.05(2) 0.08(3) 0.06(3) 0.00(2) 0.02(2) -0.04(2)
N6 0.024(13) 0.029(14) 0.045(16) 0.014(12) 0.021(12) 0.000(11)
N7 0.027(9) 0.023(8) 0.025(9) 0.000(7) 0.001(7) -0.013(7)
C8 0.022(14) 0.021(14) 0.041(17) 0.004(13) 0.010(13) -0.006(11)
N9 0.06(2) 0.029(15) 0.043(17) -0.002(13) 0.023(15) -0.012(14)
C10 0.029(17) 0.031(17) 0.08(3) 0.001(18) 0.037(18) -0.005(14)
N11 0.016(8) 0.029(9) 0.026(9) 0.005(7) 0.004(7) 0.000(7)
N12 0.039(16) 0.018(12) 0.048(17) -0.006(12) 0.014(13) -0.013(11)
C13 0.05(2) 0.038(19) 0.05(2) -0.025(17) 0.039(19) -0.023(17)
N14 0.07(2) 0.043(17) 0.032(15) -0.021(13) 0.035(16) -0.032(16)
C15 0.045(19) 0.038(17) 0.026(16) -0.008(13) 0.020(14) -0.018(15)
N16 0.040(10) 0.024(9) 0.025(9) 0.007(7) 0.008(8) 0.001(8)
N17 0.021(8) 0.015(8) 0.020(8) 0.010(7) 0.000(7) 0.000(7)
C18 0.026(9) 0.023(9) 0.018(9) 0.006(8) -0.002(7) 0.004(8)
N19 0.08(3) 0.013(12) 0.019(13) 0.006(10) 0.012(14) 0.010(14)
C20 0.006(12) 0.035(17) 0.041(18) 0.024(15) -0.004(11) 0.004(11)

loop_
_atom_type_symbol
_atom_type_description
_atom_type_scat_dispersion_real
_atom_type_scat_dispersion_imag
_atom_type_scat_source
C C 0.0033 0.0016 'International Tables Vol C Tables 4.2.6.8 and 6.1.1.4'
H H 0.0000 0.0000 'International Tables Vol C Tables 4.2.6.8 and 6.1.1.4'
N N 0.0061 0.0033 'International Tables Vol C Tables 4.2.6.8 and 6.1.1.4'
O O 0.0106 0.0060 'International Tables Vol C Tables 4.2.6.8 and 6.1.1.4'
Si Si 0.0817 0.0704 'International Tables Vol C Tables 4.2.6.8 and 6.1.1.4'
W W -0.8490 6.8722 'International Tables Vol C Tables 4.2.6.8 and 6.1.1.4'
Ag Ag -0.8971 1.1015 'International Tables Vol C Tables 4.2.6.8 and 6.1.1.4'

loop_
_geom_angle_atom_site_label_1
_geom_angle_atom_site_label_2
_geom_angle_atom_site_label_3
_geom_angle
_geom_angle_site_symmetry_1
_geom_angle_site_symmetry_3
_geom_angle_publ_flag
O3 Si1 O3 180(4) . 3_544 ?
O3 Si1 O4 66(3) . . ?
O3 Si1 O4 114(3) 3_544 . ?
O3 Si1 O4 114(3) . 3_544 ?
O3 Si1 O4 66(3) 3_544 3_544 ?
O4 Si1 O4 180(3) . 3_544 ?
O3 Si1 O2 112(3) . . ?
O3 Si1 O2 68(3) 3_544 . ?
O4 Si1 O2 70(3) . . ?
O4 Si1 O2 110(3) 3_544 . ?
O3 Si1 O2 68(3) . 3_544 ?
O3 Si1 O2 112(3) 3_544 3_544 ?
O4 Si1 O2 110(3) . 3_544 ?
O4 Si1 O2 70(3) 3_544 3_544 ?
O2 Si1 O2 180.000(18) . 3_544 ?
O3 Si1 O1 72(3) . . ?
O3 Si1 O1 108(3) 3_544 . ?
O4 Si1 O1 106(3) . . ?
O4 Si1 O1 74(3) 3_544 . ?
O2 Si1 O1 73(3) . . ?
O2 Si1 O1 107(3) 3_544 . ?
O3 Si1 O1 108(3) . 3_544 ?
O3 Si1 O1 72(3) 3_544 3_544 ?
O4 Si1 O1 74(3) . 3_544 ?
O4 Si1 O1 106(3) 3_544 3_544 ?
O2 Si1 O1 107(3) . 3_544 ?
O2 Si1 O1 73(3) 3_544 3_544 ?
O1 Si1 O1 180(4) . 3_544 ?
O7 W1 O6 102.6(15) . 3_544 ?
O7 W1 O5 101.0(17) . 3_544 ?
O6 W1 O5 93.2(15) 3_544 3_544 ?
O7 W1 O9 97.3(18) . . ?
O6 W1 O9 89.0(14) 3_544 . ?
O5 W1 O9 160.6(19) 3_544 . ?
O7 W1 O8 99.4(18) . . ?
O6 W1 O8 157.8(19) 3_544 . ?
O5 W1 O8 85.3(16) 3_544 . ?
O9 W1 O8 85.5(16) . . ?
O7 W1 O1 153.4(18) . . ?
O6 W1 O1 59.9(18) 3_544 . ?
O5 W1 O1 100(2) 3_544 . ?
O9 W1 O1 65(2) . . ?
O8 W1 O1 98(2) . . ?
O7 W1 O2 156.3(17) . . ?
O6 W1 O2 97.3(18) 3_544 . ?
O5 W1 O2 64.8(19) 3_544 . ?
O9 W1 O2 96(2) . . ?
O8 W1 O2 62(2) . . ?
O1 W1 O2 50(2) . . ?
O12 W2 O11 101.8(15) . . ?
O12 W2 O10 99.9(18) . 3_544 ?
O11 W2 O10 158.2(18) . 3_544 ?
O12 W2 O8 100.1(19) . . ?
O11 W2 O8 90.8(15) . . ?
O10 W2 O8 86.5(14) 3_544 . ?
O12 W2 O13 98.8(13) . . ?
O11 W2 O13 88.1(12) . . ?
O10 W2 O13 87.5(14) 3_544 . ?
O8 W2 O13 160.9(18) . . ?
O12 W2 O2 157.9(19) . . ?
O11 W2 O2 95.7(18) . . ?
O10 W2 O2 64(2) 3_544 . ?
O8 W2 O2 66(2) . . ?
O13 W2 O2 95.1(18) . . ?
O12 W2 O3 158.0(18) . 3_544 ?
O11 W2 O3 62.0(17) . 3_544 ?
O10 W2 O3 97(2) 3_544 3_544 ?
O8 W2 O3 95(2) . 3_544 ?
O13 W2 O3 67.4(16) . 3_544 ?
O2 W2 O3 44(2) . 3_544 ?
O17 W3 O15 98.0(18) . . ?
O17 W3 O14 100.7(17) . . ?
O15 W3 O14 90.5(15) . . ?
O17 W3 O9 99.6(18) . . ?
O15 W3 O9 91.3(16) . . ?
O14 W3 O9 159(2) . . ?
O17 W3 O16 99.0(18) . 3_544 ?
O15 W3 O16 163(2) . 3_544 ?
O14 W3 O16 82.9(17) . 3_544 ?
O9 W3 O16 89.3(14) . 3_544 ?
O17 W3 O1 154.6(18) . . ?
O15 W3 O1 101(2) . . ?
O14 W3 O1 96(2) . . ?
O9 W3 O1 64(2) . . ?
O16 W3 O1 64(2) 3_544 . ?
O17 W3 O4 156.0(18) . 3_544 ?
O15 W3 O4 65.5(19) . 3_544 ?
O14 W3 O4 63.9(19) . 3_544 ?
O9 W3 O4 98(2) . 3_544 ?
O16 W3 O4 97(2) 3_544 3_544 ?
O1 W3 O4 49(2) . 3_544 ?
O18 W4 O19 103.7(16) . . ?
O18 W4 O20 102.8(19) . . ?
O19 W4 O20 92.3(15) . . ?
O18 W4 O11 99.6(15) . . ?
O19 W4 O11 88.1(13) . . ?
O20 W4 O11 156.9(17) . . ?
O18 W4 O15 96.6(18) . . ?
O19 W4 O15 159.1(18) . . ?
O20 W4 O15 88.0(12) . . ?
O11 W4 O15 83.6(14) . . ?
O18 W4 O3 160.0(19) . 3_544 ?
O19 W4 O3 67.4(18) . 3_544 ?
O20 W4 O3 96(2) . 3_544 ?
O11 W4 O3 63.3(18) . 3_544 ?
O15 W4 O3 92(2) . 3_544 ?
O18 W4 O4 156.3(19) . 3_544 ?
O19 W4 O4 96.8(19) . 3_544 ?
O20 W4 O4 64(2) . 3_544 ?
O11 W4 O4 92.8(17) . 3_544 ?
O15 W4 O4 64.7(19) . 3_544 ?
O3 W4 O4 42(2) 3_544 3_544 ?
O21 W5 O10 101.2(17) . . ?
O21 W5 O5 100.0(17) . . ?
O10 W5 O5 85.1(14) . . ?
O21 W5 O20 99.5(17) . . ?
O10 W5 O20 159.0(19) . . ?
O5 W5 O20 87.6(14) . . ?
O21 W5 O14 100.3(18) . . ?
O10 W5 O14 90.0(16) . . ?
O5 W5 O14 160(2) . . ?
O20 W5 O14 90.1(13) . . ?
O21 W5 O2 157.7(18) . 3_544 ?
O10 W5 O2 61.5(19) . 3_544 ?
O5 W5 O2 66.4(19) . 3_544 ?
O20 W5 O2 98(2) . 3_544 ?
O14 W5 O2 94(2) . 3_544 ?
O21 W5 O4 156.0(18) . 3_544 ?
O10 W5 O4 98(2) . 3_544 ?
O5 W5 O4 96(2) . 3_544 ?
O20 W5 O4 63.7(19) . 3_544 ?
O14 W5 O4 64.6(19) . 3_544 ?
O2 W5 O4 46(2) 3_544 3_544 ?
O22 W6 O13 97.8(14) . . ?
O22 W6 O6 103.4(15) . . ?
O13 W6 O6 158.3(14) . . ?
O22 W6 O16 98.8(17) . . ?
O13 W6 O16 91.4(14) . . ?
O6 W6 O16 89.8(14) . . ?
O22 W6 O19 101.1(14) . . ?
O13 W6 O19 85.4(13) . . ?
O6 W6 O19 86.1(15) . . ?
O16 W6 O19 160.1(15) . . ?
O22 W6 O1 156.4(19) . 3_544 ?
O13 W6 O1 100.3(18) . 3_544 ?
O6 W6 O1 60.6(18) . 3_544 ?
O16 W6 O1 66.0(19) . 3_544 ?
O19 W6 O1 95.2(18) . 3_544 ?
N9 Ag1 N1 177.7(13) . . ?
N6 Ag2 N11 175.7(10) . . ?
N14 Ag3 N16 173.7(11) . . ?
N14 Ag3 Ag4 88.4(10) . 3_643 ?
N16 Ag3 Ag4 86.1(8) . 3_643 ?
N19 Ag4 N7 166.6(12) . 2_643 ?
N19 Ag4 Ag3 92.5(10) . 3_643 ?
N7 Ag4 Ag3 94.4(7) 2_643 3_643 ?
N17 Ag5 N12 168.9(11) . 4 ?
Si1 O1 W6 122(3) . 3_544 ?
Si1 O1 W1 120(3) . . ?
W6 O1 W1 99(2) 3_544 . ?
Si1 O1 W3 117(3) . . ?
W6 O1 W3 98(2) 3_544 . ?
W1 O1 W3 97(2) . . ?
Si1 O2 O3 53(3) . 3_544 ?
Si1 O2 W2 126(3) . . ?
O3 O2 W2 72(3) 3_544 . ?
Si1 O2 W5 120(3) . 3_544 ?
O3 O2 W5 137(4) 3_544 3_544 ?
W2 O2 W5 98(2) . 3_544 ?
Si1 O2 W1 117(3) . . ?
O3 O2 W1 129(4) 3_544 . ?
W2 O2 W1 96(2) . . ?
W5 O2 W1 93(2) 3_544 . ?
Si1 O3 O4 59(3) . . ?
Si1 O3 O2 59(3) . 3_544 ?
O4 O3 O2 99(4) . 3_544 ?
Si1 O3 W4 128(3) . 3_544 ?
O4 O3 W4 70(3) . 3_544 ?
O2 O3 W4 137(4) 3_544 3_544 ?
Si1 O3 W2 123(3) . 3_544 ?
O4 O3 W2 135(4) . 3_544 ?
O2 O3 W2 63(3) 3_544 3_544 ?
W4 O3 W2 94(2) 3_544 3_544 ?
Si1 O4 O3 56(3) . . ?
Si1 O4 W5 123(3) . 3_544 ?
O3 O4 W5 136(4) . 3_544 ?
Si1 O4 W4 123(3) . 3_544 ?
O3 O4 W4 68(3) . 3_544 ?
W5 O4 W4 95(2) 3_544 3_544 ?
Si1 O4 W3 120(3) . 3_544 ?
O3 O4 W3 126(4) . 3_544 ?
W5 O4 W3 94(2) 3_544 3_544 ?
W4 O4 W3 94(2) 3_544 3_544 ?
W1 O5 W5 136(2) 3_544 . ?
W1 O6 W6 140.2(19) 3_544 . ?
W2 O8 W1 136(3) . . ?
W1 O9 W3 135(3) . . ?
W2 O10 W5 137(2) 3_544 . ?
W2 O11 W4 138.8(18) . . ?
W6 O13 W2 134.9(15) . . ?
W3 O14 W5 137(2) . . ?
W3 O15 W4 135(2) . . ?
W6 O16 W3 132(2) . 3_544 ?
W4 O19 W6 138.9(17) . . ?
W4 O20 W5 137(2) . . ?
C5 N1 N2 104(3) . . ?
C5 N1 Ag1 133(3) . . ?
N2 N1 Ag1 124(3) . . ?
C3 N2 N1 108(4) . . ?
N4 C3 N2 111(3) . . ?
C3 N4 C5 104(4) . . ?
N1 C5 N4 113(4) . . ?
N7 N6 C10 103(3) . . ?
N7 N6 Ag2 128(2) . . ?
C10 N6 Ag2 129(3) . . ?
N6 N7 C8 112(3) . . ?
N6 N7 Ag4 127(2) . 2_653 ?
C8 N7 Ag4 121(2) . 2_653 ?
N7 C8 N9 109(3) . . ?
C10 N9 C8 102(3) . . ?
C10 N9 Ag1 131(3) . . ?
C8 N9 Ag1 127(3) . . ?
N6 C10 N9 115(3) . . ?
C15 N11 N12 110(3) . . ?
C15 N11 Ag2 128(2) . . ?
N12 N11 Ag2 122(2) . . ?
C13 N12 N11 105(3) . . ?
C13 N12 Ag5 128(2) . 4_556 ?
N11 N12 Ag5 122(2) . 4_556 ?
N12 C13 N14 110(3) . . ?
C15 N14 C13 104(3) . . ?
C15 N14 Ag3 127(3) . . ?
C13 N14 Ag3 128(2) . . ?
N11 C15 N14 111(3) . . ?
C20 N16 N17 103(3) . . ?
C20 N16 Ag3 134(3) . . ?
N17 N16 Ag3 123(2) . . ?
C18 N17 N16 108(2) . . ?
C18 N17 Ag5 132(2) . . ?
N16 N17 Ag5 119.7(19) . . ?
N17 C18 N19 111(3) . . ?
C20 N19 C18 103(3) . . ?
C20 N19 Ag4 131(2) . . ?
C18 N19 Ag4 126(2) . . ?
N16 C20 N19 115(3) . . ?

loop_
_geom_bond_atom_site_label_1
_geom_bond_atom_site_label_2
_geom_bond_distance
_geom_bond_site_symmetry_2
_geom_bond_publ_flag
Si1 O3 1.54(6) . ?
Si1 O3 1.54(6) 3_544 ?
Si1 O4 1.60(6) . ?
Si1 O4 1.60(6) 3_544 ?
Si1 O2 1.66(6) . ?
Si1 O2 1.66(6) 3_544 ?
Si1 O1 1.74(6) . ?
Si1 O1 1.74(6) 3_544 ?
W1 O7 1.66(3) . ?
W1 O6 1.86(3) 3_544 ?
W1 O5 1.90(3) 3_544 ?
W1 O9 1.91(4) . ?
W1 O8 1.92(4) . ?
W1 O1 2.34(6) . ?
W1 O2 2.47(6) . ?
W2 O12 1.74(3) . ?
W2 O11 1.86(3) . ?
W2 O10 1.90(3) 3_544 ?
W2 O8 1.91(4) . ?
W2 O13 1.97(2) . ?
W2 O2 2.29(6) . ?
W2 O3 2.44(6) 3_544 ?
W3 O17 1.66(3) . ?
W3 O15 1.83(3) . ?
W3 O14 1.88(3) . ?
W3 O9 1.91(4) . ?
W3 O16 1.95(3) 3_544 ?
W3 O1 2.38(6) . ?
W3 O4 2.45(6) 3_544 ?
W4 O18 1.66(3) . ?
W4 O19 1.79(3) . ?
W4 O20 1.88(3) . ?
W4 O11 1.91(3) . ?
W4 O15 2.01(3) . ?
W4 O3 2.36(6) 3_544 ?
W4 O4 2.39(6) 3_544 ?
W5 O21 1.70(3) . ?
W5 O10 1.90(3) . ?
W5 O5 1.91(3) . ?
W5 O20 1.92(3) . ?
W5 O14 1.93(3) . ?
W5 O2 2.39(6) 3_544 ?
W5 O4 2.39(6) 3_544 ?
W6 O22 1.65(3) . ?
W6 O13 1.87(3) . ?
W6 O6 1.88(3) . ?
W6 O16 1.90(4) . ?
W6 O19 1.97(3) . ?
W6 O1 2.30(6) 3_544 ?
Ag1 N9 2.10(3) . ?
Ag1 N1 2.10(3) . ?
Ag2 N6 2.09(3) . ?
Ag2 N11 2.15(3) . ?
Ag3 N14 2.06(3) . ?
Ag3 N16 2.07(3) . ?
Ag3 Ag4 3.222(5) 3_643 ?
Ag4 N19 2.09(3) . ?
Ag4 N7 2.12(3) 2_643 ?
Ag4 Ag3 3.222(5) 3_643 ?
Ag5 N17 2.08(2) . ?
Ag5 N12 2.09(3) 4 ?
O1 W6 2.30(6) 3_544 ?
O2 O3 1.78(9) 3_544 ?
O2 W5 2.39(6) 3_544 ?
O3 O4 1.71(8) . ?
O3 O2 1.78(9) 3_544 ?
O3 W4 2.36(6) 3_544 ?
O3 W2 2.44(6) 3_544 ?
O4 W5 2.39(6) 3_544 ?
O4 W4 2.39(6) 3_544 ?
O4 W3 2.45(6) 3_544 ?
O5 W1 1.90(3) 3_544 ?
O6 W1 1.86(3) 3_544 ?
O10 W2 1.90(3) 3_544 ?
O16 W3 1.95(3) 3_544 ?
N1 C5 1.31(4) . ?
N1 N2 1.34(4) . ?
N2 C3 1.32(4) . ?
C3 N4 1.31(4) . ?
N4 C5 1.33(4) . ?
N6 N7 1.32(4) . ?
N6 C10 1.34(4) . ?
N7 C8 1.34(4) . ?
N7 Ag4 2.12(3) 2_653 ?
C8 N9 1.37(4) . ?
N9 C10 1.34(5) . ?
N11 C15 1.27(5) . ?
N11 N12 1.38(4) . ?
N12 C13 1.34(5) . ?
N12 Ag5 2.09(3) 4_556 ?
C13 N14 1.38(5) . ?
N14 C15 1.36(4) . ?
N16 C20 1.31(4) . ?
N16 N17 1.37(4) . ?
N17 C18 1.31(4) . ?
C18 N19 1.34(4) . ?
N19 C20 1.32(5) . ?
